data_2212017
loop_
_publ_author_name
'Lemmerer, Andreas'
'Michael, Joseph P.'

_publ_section_title
;
 1-(2-Chlorophenyl)cyclohexanecarbonitrile
;
_journal_coeditor_code BH2074
_journal_issue 2
_journal_name_full 'Acta Crystallographica Section E'
_journal_page_first o916
_journal_page_last o917
_journal_paper_doi 10.1107/S1600536807002917
_journal_volume 63
_journal_year 2007
_chemical_formula_iupac 'C13 H14 Cl N'
_chemical_formula_moiety 'C13 H14 Cl N'
_chemical_formula_sum 'C13 H14 Cl N'
_chemical_formula_weight 219.7
_chemical_name_systematic
;
1-(2-Chlorophenyl)cyclohexanecarbonitrile
;
_space_group_IT_number 14
_symmetry_cell_setting monoclinic
_symmetry_space_group_name_Hall '-P 2ybc'
_symmetry_space_group_name_H-M 'P 1 21/c 1'
_audit_creation_method 'WinGX routine CIF_UPDATE'
_cell_angle_alpha 90
_cell_angle_beta 107.129(4)
_cell_angle_gamma 90
_cell_formula_units_Z 4
_cell_length_a 7.7680(5)
_cell_length_b 11.9121(9)
_cell_length_c 12.9065(8)
_cell_measurement_reflns_used 886
_cell_measurement_temperature 173(2)
_cell_measurement_theta_max 28.189
_cell_measurement_theta_min 2.755
_cell_volume 1141.31(14)
_computing_cell_refinement 'SAINT-Plus (Bruker, 1999)'
_computing_data_collection 'SMART-NT (Bruker, 1998)'
_computing_data_reduction SAINT-Plus
_computing_molecular_graphics
;
ORTEP-3 for Windows (Farrugia, 1997) and DIAMOND (Brandenburg,
1999)
;
_computing_publication_material
;
WinGX (Farrugia, 1999) and PLATON (Spek, 2003)
;
_computing_structure_refinement 'SHELXL97 (Sheldrick, 1997)'
_computing_structure_solution 'SHELXS97 (Sheldrick, 1997)'
_diffrn_measured_fraction_theta_full 1
_diffrn_measured_fraction_theta_max 1
_diffrn_measurement_device_type 'Bruker SMART 1K CCD area-detector'
_diffrn_measurement_method \w
_diffrn_radiation_type MoK\a
_diffrn_radiation_wavelength 0.71073
_diffrn_reflns_av_R_equivalents 0.0705
_diffrn_reflns_limit_h_max 10
_diffrn_reflns_limit_h_min -10
_diffrn_reflns_limit_k_max 13
_diffrn_reflns_limit_k_min -15
_diffrn_reflns_limit_l_max 17
_diffrn_reflns_limit_l_min -17
_diffrn_reflns_number 9233
_diffrn_reflns_theta_full 27.99
_diffrn_reflns_theta_max 27.99
_diffrn_reflns_theta_min 2.38
_exptl_absorpt_coefficient_mu 0.3
_exptl_absorpt_correction_T_max 0.9757
_exptl_absorpt_correction_T_min 0.8644
_exptl_absorpt_correction_type gaussian
_exptl_absorpt_process_details '(SAINT-Plus; Bruker, 1999)'
_exptl_crystal_colour colourless
_exptl_crystal_density_diffrn 1.279
_exptl_crystal_density_method 'not measured'
_exptl_crystal_description plate
_exptl_crystal_F_000 464
_exptl_crystal_size_max 0.50
_exptl_crystal_size_mid 0.50
_exptl_crystal_size_min 0.08
_refine_diff_density_max 0.26
_refine_diff_density_min -0.261
_refine_ls_extinction_method none
_refine_ls_goodness_of_fit_ref 1.048
_refine_ls_hydrogen_treatment constr
_refine_ls_matrix_type full
_refine_ls_number_parameters 136
_refine_ls_number_reflns 2762
_refine_ls_number_restraints 0
_refine_ls_restrained_S_all 1.048
_refine_ls_R_factor_gt 0.0354
_refine_ls_shift/su_max 0.001
_refine_ls_structure_factor_coef Fsqd
_refine_ls_weighting_details 'calc w=1/[\s^2^(Fo^2^)+(0.0453P)^2^+0.1882P] where P=(Fo^2^+2Fc^2^)/3'
_refine_ls_weighting_scheme calc
_refine_ls_wR_factor_ref 0.0978
_reflns_number_gt 2247
_reflns_number_total 2762
_reflns_threshold_expression I>2\s(I)
_cod_data_source_file bh2074.cif
_cod_data_source_block I
_cod_depositor_comments
;
The following automatic conversions were performed:
'_exptl_absorpt_correction_type' value 'Gaussian' changed to 'gaussian'
according to '/home/saulius/struct/CIF-dictionaries/cif_core.dic'
dictionary named 'cif_core.dic' version 2.4.1 from 2010-06-29.

Automatic conversion script
Id: cif_fix_enum 1527 2010-12-29 10:47:43Z saulius 

The following automatic conversions were performed:

'_exptl_absorpt_correction_type' value 'Gaussian' changed to
'gaussian' according to
/home/saulius/struct/CIF-dictionaries/cif_core.dic dictionary named
'cif_core.dic' version 2.4.1 from 2010-06-29.

Automatic conversion script
Id: cif_fix_values 1715 2011-07-08 13:25:40Z adriana 
;
_cod_original_cell_volume 1141.31(13)
_cod_original_sg_symbol_H-M 'P 21/c'
_cod_database_code 2212017
_cod_database_fobs_code 2212017

loop_
_symmetry_equiv_pos_as_xyz
'x, y, z'
'-x, y+1/2, -z+1/2'
'-x, -y, -z'
'x, -y-1/2, z-1/2'

loop_
_atom_site_type_symbol
_atom_site_label
_atom_site_fract_x
_atom_site_fract_y
_atom_site_fract_z
_atom_site_U_iso_or_equiv
_atom_site_adp_type
_atom_site_calc_flag
_atom_site_refinement_flags
_atom_site_occupancy
C C1 0.49896(16) 0.28910(10) 0.86744(9) 0.0231(2) Uani d . 1
C C2 0.63947(17) 0.32099(11) 0.97667(10) 0.0296(3) Uani d . 1
H H2A 0.5763 0.3541 1.0257 0.036 Uiso calc R 1
H H2B 0.7019 0.2522 1.0116 0.036 Uiso calc R 1
C C3 0.77914(19) 0.40489(12) 0.96081(11) 0.0364(3) Uani d . 1
H H3A 0.7181 0.4759 0.931 0.044 Uiso calc R 1
H H3B 0.8674 0.4217 1.0318 0.044 Uiso calc R 1
C C4 0.87786(19) 0.35836(14) 0.88387(12) 0.0397(3) Uani d . 1
H H4A 0.9479 0.2911 0.9166 0.048 Uiso calc R 1
H H4B 0.9632 0.4154 0.8725 0.048 Uiso calc R 1
C C5 0.74413(18) 0.32705(13) 0.77487(11) 0.0349(3) Uani d . 1
H H5A 0.683 0.3957 0.7388 0.042 Uiso calc R 1
H H5B 0.8099 0.2932 0.7276 0.042 Uiso calc R 1
C C6 0.60351(17) 0.24399(10) 0.79002(10) 0.0274(3) Uani d . 1
H H6A 0.6642 0.1729 0.8197 0.033 Uiso calc R 1
H H6B 0.5166 0.2274 0.7185 0.033 Uiso calc R 1
C C7 0.40222(17) 0.39522(11) 0.82477(10) 0.0286(3) Uani d . 1
C C8 0.35976(16) 0.20180(10) 0.87920(10) 0.0250(3) Uani d . 1
C C9 0.20707(17) 0.17233(11) 0.79371(10) 0.0288(3) Uani d . 1
C C10 0.08526(19) 0.09123(12) 0.80465(12) 0.0370(3) Uani d . 1
H H10 -0.0177 0.0744 0.7456 0.044 Uiso calc R 1
C C11 0.1151(2) 0.03503(13) 0.90249(13) 0.0417(4) Uani d . 1
H H11 0.0336 -0.0215 0.9103 0.05 Uiso calc R 1
C C12 0.2632(2) 0.06141(12) 0.98832(12) 0.0393(3) Uani d . 1
H H12 0.2837 0.0231 1.0554 0.047 Uiso calc R 1
C C13 0.38301(18) 0.14423(11) 0.97690(10) 0.0318(3) Uani d . 1
H H13 0.4834 0.1622 1.0372 0.038 Uiso calc R 1
N N1 0.33352(17) 0.47953(11) 0.79717(11) 0.0443(3) Uani d . 1
Cl Cl1 0.15964(5) 0.23644(3) 0.66615(3) 0.04022(13) Uani d . 1

loop_
_atom_site_aniso_label
_atom_site_aniso_U_11
_atom_site_aniso_U_22
_atom_site_aniso_U_33
_atom_site_aniso_U_12
_atom_site_aniso_U_13
_atom_site_aniso_U_23
C1 0.0251(6) 0.0214(6) 0.0212(5) 0.0002(4) 0.0042(4) -0.0010(4)
C2 0.0321(6) 0.0302(6) 0.0224(6) -0.0008(5) 0.0017(5) -0.0030(5)
C3 0.0356(7) 0.0326(7) 0.0328(7) -0.0086(6) -0.0025(6) -0.0041(6)
C4 0.0282(7) 0.0465(9) 0.0399(8) -0.0107(6) 0.0033(6) 0.0003(7)
C5 0.0298(7) 0.0433(8) 0.0317(7) -0.0078(6) 0.0092(5) 0.0000(6)
C6 0.0274(6) 0.0293(6) 0.0258(6) -0.0022(5) 0.0084(5) -0.0034(5)
C7 0.0274(6) 0.0264(6) 0.0294(6) -0.0018(5) 0.0042(5) -0.0003(5)
C8 0.0279(6) 0.0229(6) 0.0257(6) 0.0005(5) 0.0104(5) -0.0024(5)
C9 0.0309(6) 0.0297(6) 0.0269(6) -0.0032(5) 0.0101(5) -0.0031(5)
C10 0.0354(7) 0.0379(8) 0.0418(7) -0.0111(6) 0.0177(6) -0.0123(6)
C11 0.0490(9) 0.0326(7) 0.0542(9) -0.0117(6) 0.0320(7) -0.0067(6)
C12 0.0524(9) 0.0325(7) 0.0406(7) 0.0007(6) 0.0255(7) 0.0063(6)
C13 0.0366(7) 0.0314(7) 0.0289(6) 0.0018(6) 0.0122(5) 0.0020(5)
N1 0.0415(7) 0.0317(7) 0.0540(8) 0.0047(5) 0.0055(6) 0.0069(6)
Cl1 0.0343(2) 0.0536(2) 0.02695(17) -0.01255(15) -0.00002(13) 0.00102(14)

loop_
_atom_type_symbol
_atom_type_description
_atom_type_scat_dispersion_real
_atom_type_scat_dispersion_imag
_atom_type_scat_source
C C 0.0033 0.0016 'International Tables Vol C Tables 4.2.6.8 and 6.1.1.4'
H H 0 0 'International Tables Vol C Tables 4.2.6.8 and 6.1.1.4'
N N 0.0061 0.0033 'International Tables Vol C Tables 4.2.6.8 and 6.1.1.4'
Cl Cl 0.1484 0.1585 'International Tables Vol C Tables 4.2.6.8 and 6.1.1.4'

loop_
_geom_angle_atom_site_label_1
_geom_angle_atom_site_label_2
_geom_angle_atom_site_label_3
_geom_angle
C7 C1 C8 108.48(10)
C7 C1 C2 105.70(10)
C8 C1 C2 113.68(10)
C7 C1 C6 110.92(10)
C8 C1 C6 110.14(9)
C2 C1 C6 107.85(10)
C3 C2 C1 111.96(10)
C3 C2 H2A 109.2
C1 C2 H2A 109.2
C3 C2 H2B 109.2
C1 C2 H2B 109.2
H2A C2 H2B 107.9
C4 C3 C2 111.17(11)
C4 C3 H3A 109.4
C2 C3 H3A 109.4
C4 C3 H3B 109.4
C2 C3 H3B 109.4
H3A C3 H3B 108
C3 C4 C5 110.60(11)
C3 C4 H4A 109.5
C5 C4 H4A 109.5
C3 C4 H4B 109.5
C5 C4 H4B 109.5
H4A C4 H4B 108.1
C6 C5 C4 110.96(11)
C6 C5 H5A 109.4
C4 C5 H5A 109.4
C6 C5 H5B 109.4
C4 C5 H5B 109.4
H5A C5 H5B 108
C5 C6 C1 112.72(10)
C5 C6 H6A 109
C1 C6 H6A 109
C5 C6 H6B 109
C1 C6 H6B 109
H6A C6 H6B 107.8
N1 C7 C1 176.21(14)
C13 C8 C9 116.10(11)
C13 C8 C1 120.78(11)
C9 C8 C1 123.09(11)
C10 C9 C8 122.46(12)
C10 C9 Cl1 115.96(10)
C8 C9 Cl1 121.58(10)
C11 C10 C9 119.50(14)
C11 C10 H10 120.3
C9 C10 H10 120.3
C12 C11 C10 119.85(13)
C12 C11 H11 120.1
C10 C11 H11 120.1
C11 C12 C13 120.12(13)
C11 C12 H12 119.9
C13 C12 H12 119.9
C12 C13 C8 121.96(13)
C12 C13 H13 119
C8 C13 H13 119

loop_
_geom_bond_atom_site_label_1
_geom_bond_atom_site_label_2
_geom_bond_distance
C1 C7 1.4907(17)
C1 C8 1.5395(17)
C1 C2 1.5546(16)
C1 C6 1.5571(16)
C2 C3 1.5326(19)
C2 H2A 0.99
C2 H2B 0.99
C3 C4 1.526(2)
C3 H3A 0.99
C3 H3B 0.99
C4 C5 1.5286(19)
C4 H4A 0.99
C4 H4B 0.99
C5 C6 1.5285(17)
C5 H5A 0.99
C5 H5B 0.99
C6 H6A 0.99
C6 H6B 0.99
C7 N1 1.1439(18)
C8 C13 1.3995(17)
C8 C9 1.4059(18)
C9 C10 1.3882(18)
C9 Cl1 1.7527(13)
C10 C11 1.387(2)
C10 H10 0.95
C11 C12 1.378(2)
C11 H11 0.95
C12 C13 1.3935(19)
C12 H12 0.95
C13 H13 0.95

loop_
_geom_hbond_atom_site_label_D
_geom_hbond_atom_site_label_H
_geom_hbond_atom_site_label_A
_geom_hbond_site_symmetry_A
_geom_hbond_distance_DH
_geom_hbond_distance_HA
_geom_hbond_distance_DA
_geom_hbond_angle_DHA
_geom_hbond_publ_flag
C10 H10 N1 2_546 0.95 2.61 3.4003(19) 141.2 yes

loop_
_geom_torsion_atom_site_label_1
_geom_torsion_atom_site_label_2
_geom_torsion_atom_site_label_3
_geom_torsion_atom_site_label_4
_geom_torsion
C7 C1 C2 C3 -63.10(13)
C8 C1 C2 C3 178.03(11)
C6 C1 C2 C3 55.60(13)
C1 C2 C3 C4 -57.82(15)
C2 C3 C4 C5 56.70(16)
C3 C4 C5 C6 -55.99(16)
C4 C5 C6 C1 56.82(15)
C7 C1 C6 C5 59.86(14)
C8 C1 C6 C5 179.97(10)
C2 C1 C6 C5 -55.45(13)
C7 C1 C8 C13 -128.15(12)
C2 C1 C8 C13 -10.89(16)
C6 C1 C8 C13 110.28(13)
C7 C1 C8 C9 53.90(15)
C2 C1 C8 C9 171.17(11)
C6 C1 C8 C9 -67.67(14)
C13 C8 C9 C10 0.16(18)
C1 C8 C9 C10 178.20(12)
C13 C8 C9 Cl1 -179.76(10)
C1 C8 C9 Cl1 -1.72(17)
C8 C9 C10 C11 -1.2(2)
Cl1 C9 C10 C11 178.77(11)
C9 C10 C11 C12 1.1(2)
C10 C11 C12 C13 -0.1(2)
C11 C12 C13 C8 -0.9(2)
C9 C8 C13 C12 0.89(19)
C1 C8 C13 C12 -177.20(11)

loop_
_cod_related_entry_id
_cod_related_entry_database
_cod_related_entry_code
1 ChemSpider 21125564
